data_1518363
loop_
_publ_author_name
'Kim, Sung Kuk'
'Lynch, Vincent M.'
'Hay, Benjamin P.'
'Kim, Jong Seung'
'Sessler, Jonathan L.'

_publ_section_title
;
 Ion pair-induced conformational motion in calix[4]arene-strapped
 calix[4]pyrroles
;
_journal_issue 2
_journal_name_full 'Chem. Sci.'
_journal_page_first 1404
_journal_paper_doi 10.1039/C4SC03272A
_journal_volume 6
_journal_year 2015
_chemical_formula_moiety 'C70 H68 N4 O10, 2 C2 H6 O, C H Cl3'
_chemical_formula_sum 'C75 H71 Cl3 N4 O12'
_chemical_formula_weight 1326.71
_chemical_name_systematic ksk1635
_space_group_IT_number 14
_symmetry_cell_setting monoclinic
_symmetry_space_group_name_Hall '-P 2ybc'
_symmetry_space_group_name_H-M 'P 1 21/c 1'
_atom_sites_solution_hydrogens geom
_atom_sites_solution_primary direct
_atom_sites_solution_secondary difmap
_audit_block_doi 10.5517/cc13dwft
_audit_creation_method SHELXL-97
_audit_update_record
;
2014-09-21 deposited with the CCDC.
2014-12-02 downloaded from the CCDC.
;
_cell_angle_alpha 90.00
_cell_angle_beta 107.064(3)
_cell_angle_gamma 90.00
_cell_formula_units_Z 4
_cell_length_a 18.865(3)
_cell_length_b 17.828(3)
_cell_length_c 20.315(4)
_cell_measurement_reflns_used 75101
_cell_measurement_temperature 153(2)
_cell_measurement_theta_max 27.5
_cell_measurement_theta_min 3.0
_cell_volume 6532(2)
_computing_cell_refinement 'CrystalClear (Rigaku Inc., 2008)'
_computing_data_collection 'CrystalClear (Rigaku Inc., 2008)'
_computing_data_reduction 'CrystalClear (Rigaku Inc., 2008)'
_computing_molecular_graphics 'XP SHELXTL/PC, Siemens Analytical'
_computing_structure_refinement 'XL SHELXTL/PC, Siemens Analytical'
_computing_structure_solution
;

SIR97 - Altomare A., Burla M.C., Camalli M., Cascarano G.L., Giacovazzo C., 
Guagliardi A., Moliterni A.G.G., Polidori G.,Spagna R.
;
_diffrn_ambient_temperature 153(2)
_diffrn_measured_fraction_theta_full 1.000
_diffrn_measured_fraction_theta_max 1.000
_diffrn_measurement_device_type 'Rigaku SCX-Mini with Mercury CCD'
_diffrn_measurement_method \w-scans
_diffrn_radiation_monochromator graphite
_diffrn_radiation_source 'fine-focus sealed tube'
_diffrn_radiation_type MoK\a
_diffrn_radiation_wavelength 0.71075
_diffrn_reflns_av_R_equivalents 0.0448
_diffrn_reflns_av_sigmaI/netI 0.0316
_diffrn_reflns_limit_h_max 24
_diffrn_reflns_limit_h_min -24
_diffrn_reflns_limit_k_max 23
_diffrn_reflns_limit_k_min -23
_diffrn_reflns_limit_l_max 26
_diffrn_reflns_limit_l_min -26
_diffrn_reflns_number 84909
_diffrn_reflns_theta_full 27.50
_diffrn_reflns_theta_max 27.50
_diffrn_reflns_theta_min 1.55
_exptl_absorpt_coefficient_mu 0.209
_exptl_absorpt_correction_T_max 1.00
_exptl_absorpt_correction_T_min 0.701
_exptl_absorpt_correction_type multi-scan
_exptl_absorpt_process_details
;
Abscor. T. Higashi (2001). The Rigaku Corporation, Tokyo, Japan.
;
_exptl_crystal_colour colorless
_exptl_crystal_density_diffrn 1.349
_exptl_crystal_density_method 'not measured'
_exptl_crystal_description prisms
_exptl_crystal_F_000 2784
_exptl_crystal_size_max 0.33
_exptl_crystal_size_mid 0.31
_exptl_crystal_size_min 0.10
_refine_diff_density_max 0.556
_refine_diff_density_min -0.934
_refine_diff_density_rms 0.067
_refine_ls_extinction_method none
_refine_ls_goodness_of_fit_ref 1.004
_refine_ls_hydrogen_treatment constr
_refine_ls_matrix_type full
_refine_ls_number_parameters 858
_refine_ls_number_reflns 15005
_refine_ls_number_restraints 107
_refine_ls_restrained_S_all 1.018
_refine_ls_R_factor_all 0.0909
_refine_ls_R_factor_gt 0.0702
_refine_ls_shift/su_max 0.030
_refine_ls_shift/su_mean 0.000
_refine_ls_structure_factor_coef Fsqd
_refine_ls_weighting_details 'calc w=1/[\s^2^(Fo^2^)+(0.1153P)^2^+5.9795P] where P=(Fo^2^+2Fc^2^)/3'
_refine_ls_weighting_scheme calc
_refine_ls_wR_factor_gt 0.1924
_refine_ls_wR_factor_ref 0.2184
_reflns_number_gt 11483
_reflns_number_total 15005
_reflns_threshold_expression >2sigma(I)
_cod_data_source_file c4sc03272a2.cif
_cod_data_source_block shelxl
_cod_depositor_comments
;
The following automatic conversions were performed:

'_symmetry_cell_setting' value 'Monoclinic' changed to 'monoclinic'
according to
/usr/data/users/saulius/crontab/automatic-downloads/rss-feeds/RSC/lib/dictionaries/cif_core.dic
dictionary named 'cif_core.dic' version 2.4.2 from 2011-04-26.

Automatic conversion script
Id: cif_fix_values 2935 2014-11-11 08:27:57Z andrius 

 Adding full bibliography for 1518360--1518368.cif.
;
_cod_original_sg_symbol_H-M P21/c
_cod_database_code 1518363

loop_
_symmetry_equiv_pos_as_xyz
'x, y, z'
'-x, y+1/2, -z+1/2'
'-x, -y, -z'
'x, -y-1/2, z-1/2'

loop_
_atom_site_label
_atom_site_type_symbol
_atom_site_fract_x
_atom_site_fract_y
_atom_site_fract_z
_atom_site_U_iso_or_equiv
_atom_site_adp_type
_atom_site_occupancy
_atom_site_symmetry_multiplicity
_atom_site_calc_flag
_atom_site_refinement_flags
_atom_site_disorder_assembly
_atom_site_disorder_group
O1 O 0.57378(9) 0.66088(13) 0.76648(9) 0.0474(5) Uani 1 1 d . . .
O2 O 0.42270(9) 0.70112(13) 0.61933(9) 0.0459(5) Uani 1 1 d . . .
O3 O 0.46855(9) 0.67516(12) 0.41927(9) 0.0439(5) Uani 1 1 d . . .
O4 O 0.65997(9) 0.71771(11) 0.45568(9) 0.0393(4) Uani 1 1 d . . .
O5 O 0.43883(10) 0.58357(11) 0.52293(10) 0.0433(4) Uani 1 1 d . . .
H5O H 0.4298 0.6172 0.5483 0.065 Uiso 1 1 calc R . .
O6 O 0.42691(11) 0.77966(11) 0.49916(10) 0.0444(4) Uani 1 1 d . . .
H6O H 0.4411 0.7864 0.5420 0.067 Uiso 1 1 calc R . .
N1 N 0.96319(9) 0.72135(10) 0.68208(9) 0.0252(4) Uani 1 1 d . . .
H1N H 0.9222 0.6967 0.6801 0.030 Uiso 1 1 calc R . .
N2 N 0.96658(10) 0.59475(10) 0.78687(9) 0.0250(4) Uani 1 1 d . . .
H2N H 0.9909 0.6303 0.8145 0.030 Uiso 1 1 calc R . .
N3 N 0.90101(10) 0.70575(10) 0.88391(9) 0.0278(4) Uani 1 1 d . . .
H3N H 0.8650 0.7206 0.8479 0.033 Uiso 1 1 calc R . .
N4 N 0.93028(10) 0.83888(10) 0.79608(9) 0.0268(4) Uani 1 1 d . . .
H4N H 0.9738 0.8175 0.8022 0.032 Uiso 1 1 calc R . .
C1 C 0.96739(11) 0.79783(11) 0.67471(10) 0.0241(4) Uani 1 1 d . . .
C2 C 1.03981(12) 0.81439(12) 0.68075(12) 0.0284(4) Uani 1 1 d . . .
H2 H 1.0596 0.8629 0.6778 0.034 Uiso 1 1 calc R . .
C3 C 1.08029(12) 0.74575(12) 0.69225(12) 0.0284(4) Uani 1 1 d . . .
H3 H 1.1319 0.7404 0.6983 0.034 Uiso 1 1 calc R . .
C4 C 1.03179(11) 0.68868(11) 0.69305(10) 0.0241(4) Uani 1 1 d . . .
C5 C 1.04358(11) 0.60505(12) 0.70409(11) 0.0259(4) Uani 1 1 d . . .
C6 C 0.98189(11) 0.57104(11) 0.72807(11) 0.0251(4) Uani 1 1 d . . .
C7 C 0.93186(12) 0.51541(12) 0.69974(12) 0.0296(4) Uani 1 1 d . . .
H7 H 0.9287 0.4886 0.6586 0.036 Uiso 1 1 calc R . .
C8 C 0.88569(12) 0.50513(13) 0.74295(12) 0.0317(5) Uani 1 1 d . . .
H8 H 0.8464 0.4699 0.7361 0.038 Uiso 1 1 calc R . .
C9 C 0.90777(12) 0.55496(12) 0.79640(11) 0.0269(4) Uani 1 1 d . . .
C10 C 0.87705(12) 0.56827(12) 0.85656(11) 0.0280(4) Uani 1 1 d . . .
C11 C 0.91766(11) 0.63197(12) 0.90122(11) 0.0264(4) Uani 1 1 d . . .
C12 C 0.97663(13) 0.63270(14) 0.95991(12) 0.0342(5) Uani 1 1 d . . .
H12 H 1.0009 0.5899 0.9841 0.041 Uiso 1 1 calc R . .
C13 C 0.99513(14) 0.70847(15) 0.97816(12) 0.0370(5) Uani 1 1 d . . .
H13 H 1.0336 0.7254 1.0169 0.044 Uiso 1 1 calc R . .
C14 C 0.94739(12) 0.75304(13) 0.92970(11) 0.0287(4) Uani 1 1 d . . .
C15 C 0.93817(12) 0.83759(13) 0.92229(12) 0.0308(5) Uani 1 1 d . . .
C16 C 0.89995(12) 0.85718(12) 0.84814(11) 0.0273(4) Uani 1 1 d . . .
C17 C 0.83239(13) 0.88954(14) 0.81756(13) 0.0338(5) Uani 1 1 d . . .
H17 H 0.7987 0.9077 0.8406 0.041 Uiso 1 1 calc R . .
C18 C 0.82173(13) 0.89120(13) 0.74589(12) 0.0338(5) Uani 1 1 d . . .
H18 H 0.7798 0.9112 0.7122 0.041 Uiso 1 1 calc R . .
C19 C 0.88255(11) 0.85887(12) 0.73320(11) 0.0260(4) Uani 1 1 d . . .
C20 C 0.90011(11) 0.84789(11) 0.66535(11) 0.0244(4) Uani 1 1 d . . .
C21 C 1.04484(14) 0.56720(13) 0.63657(12) 0.0333(5) Uani 1 1 d . . .
H21A H 1.0540 0.5134 0.6444 0.050 Uiso 1 1 calc R . .
H21B H 1.0843 0.5893 0.6205 0.050 Uiso 1 1 calc R . .
H21C H 0.9970 0.5747 0.6017 0.050 Uiso 1 1 calc R . .
C22 C 1.11920(13) 0.59162(14) 0.75750(13) 0.0344(5) Uani 1 1 d . . .
H22A H 1.1189 0.6131 0.8018 0.052 Uiso 1 1 calc R . .
H22B H 1.1582 0.6157 0.7420 0.052 Uiso 1 1 calc R . .
H22C H 1.1288 0.5376 0.7628 0.052 Uiso 1 1 calc R . .
C23 C 0.88829(14) 0.49538(13) 0.89974(13) 0.0360(5) Uani 1 1 d . . .
H23A H 0.8571 0.4555 0.8729 0.054 Uiso 1 1 calc R . .
H23B H 0.8745 0.5043 0.9420 0.054 Uiso 1 1 calc R . .
H23C H 0.9405 0.4802 0.9117 0.054 Uiso 1 1 calc R . .
C24 C 0.89134(15) 0.86524(15) 0.96782(13) 0.0399(6) Uani 1 1 d . . .
H24A H 0.8870 0.9200 0.9647 0.060 Uiso 1 1 calc R . .
H24B H 0.9153 0.8507 1.0157 0.060 Uiso 1 1 calc R . .
H24C H 0.8418 0.8427 0.9521 0.060 Uiso 1 1 calc R . .
C25 C 1.01488(13) 0.87541(14) 0.94731(13) 0.0368(5) Uani 1 1 d . . .
H25A H 1.0444 0.8614 0.9168 0.055 Uiso 1 1 calc R . .
H25B H 1.0403 0.8589 0.9943 0.055 Uiso 1 1 calc R . .
H25C H 1.0087 0.9300 0.9467 0.055 Uiso 1 1 calc R . .
C26 C 0.91851(13) 0.92565(12) 0.64061(12) 0.0307(5) Uani 1 1 d . . .
H26A H 0.9591 0.9487 0.6766 0.046 Uiso 1 1 calc R . .
H26B H 0.8746 0.9579 0.6309 0.046 Uiso 1 1 calc R . .
H26C H 0.9335 0.9196 0.5986 0.046 Uiso 1 1 calc R . .
C27 C 0.79424(12) 0.58955(12) 0.82945(11) 0.0283(4) Uani 1 1 d . . .
C28 C 0.76735(12) 0.62981(13) 0.76913(12) 0.0320(5) Uani 1 1 d . . .
H28 H 0.7998 0.6408 0.7424 0.038 Uiso 1 1 calc R . .
C29 C 0.69447(13) 0.65480(15) 0.74620(12) 0.0353(5) Uani 1 1 d . . .
H29 H 0.6777 0.6826 0.7046 0.042 Uiso 1 1 calc R . .
C30 C 0.64678(13) 0.63888(15) 0.78429(13) 0.0370(5) Uani 1 1 d . . .
C31 C 0.67226(14) 0.5982(2) 0.84484(15) 0.0500(7) Uani 1 1 d . . .
H31 H 0.6394 0.5865 0.8710 0.060 Uiso 1 1 calc R . .
C32 C 0.74497(14) 0.57461(17) 0.86722(14) 0.0442(6) Uani 1 1 d . . .
H32 H 0.7618 0.5476 0.9093 0.053 Uiso 1 1 calc R . .
C33 C 0.54131(13) 0.68486(17) 0.69788(13) 0.0395(6) Uani 1 1 d . . .
H33A H 0.5466 0.6458 0.6650 0.047 Uiso 1 1 calc R . .
H33B H 0.5650 0.7316 0.6886 0.047 Uiso 1 1 calc R . .
C34 C 0.46075(13) 0.6982(2) 0.69166(13) 0.0471(7) Uani 1 1 d . . .
H34A H 0.4410 0.6569 0.7137 0.057 Uiso 1 1 calc R . .
H34B H 0.4545 0.7460 0.7142 0.057 Uiso 1 1 calc R . .
C35 C 0.34550(13) 0.70154(18) 0.60614(12) 0.0436(6) Uani 1 1 d . . .
C36 C 0.30860(15) 0.76928(19) 0.59152(13) 0.0472(7) Uani 1 1 d . . .
C37 C 0.23158(16) 0.7681(2) 0.58051(14) 0.0555(8) Uani 1 1 d . . .
H37 H 0.2042 0.8135 0.5705 0.067 Uiso 1 1 calc R . .
C38 C 0.19535(15) 0.7020(2) 0.58399(14) 0.0559(8) Uani 1 1 d . . .
H38 H 0.1435 0.7027 0.5778 0.067 Uiso 1 1 calc R . .
C39 C 0.23268(16) 0.6354(2) 0.59613(15) 0.0544(8) Uani 1 1 d . . .
H39 H 0.2065 0.5903 0.5977 0.065 Uiso 1 1 calc R . .
C40 C 0.30948(14) 0.6332(2) 0.60634(13) 0.0469(7) Uani 1 1 d . . .
C41 C 0.34822(17) 0.55840(19) 0.61149(15) 0.0530(7) Uani 1 1 d . . .
H41A H 0.3305 0.5247 0.6421 0.064 Uiso 1 1 calc R . .
H41B H 0.4023 0.5655 0.6319 0.064 Uiso 1 1 calc R . .
C42 C 0.33319(15) 0.52289(17) 0.54117(15) 0.0470(6) Uani 1 1 d . . .
C43 C 0.37728(14) 0.53902(15) 0.49846(14) 0.0413(6) Uani 1 1 d . . .
C44 C 0.36096(15) 0.50965(15) 0.43250(15) 0.0427(6) Uani 1 1 d . . .
C45 C 0.29794(18) 0.46493(17) 0.40926(17) 0.0537(7) Uani 1 1 d . . .
H45 H 0.2851 0.4454 0.3638 0.064 Uiso 1 1 calc R . .
C46 C 0.25388(19) 0.44833(19) 0.4506(2) 0.0628(9) Uani 1 1 d . . .
H46 H 0.2113 0.4175 0.4339 0.075 Uiso 1 1 calc R . .
C47 C 0.27215(17) 0.47681(19) 0.51606(19) 0.0581(8) Uani 1 1 d . . .
H47 H 0.2422 0.4647 0.5449 0.070 Uiso 1 1 calc R . .
C48 C 0.40720(16) 0.52870(16) 0.38487(15) 0.0469(6) Uani 1 1 d . . .
H48A H 0.4592 0.5377 0.4125 0.056 Uiso 1 1 calc R . .
H48B H 0.4066 0.4858 0.3538 0.056 Uiso 1 1 calc R . .
C49 C 0.37737(13) 0.59752(14) 0.34270(12) 0.0336(5) Uani 1 1 d . . .
C50 C 0.40602(12) 0.66868(14) 0.36210(12) 0.0326(5) Uani 1 1 d . . .
C51 C 0.37307(14) 0.73395(15) 0.32926(13) 0.0374(5) Uani 1 1 d . . .
C52 C 0.31172(15) 0.72607(17) 0.27189(14) 0.0438(6) Uani 1 1 d . . .
H52 H 0.2884 0.7694 0.2479 0.053 Uiso 1 1 calc R . .
C53 C 0.28426(14) 0.65614(18) 0.24938(13) 0.0434(6) Uani 1 1 d . . .
H53 H 0.2431 0.6516 0.2093 0.052 Uiso 1 1 calc R . .
C54 C 0.31588(14) 0.59280(16) 0.28444(13) 0.0393(6) Uani 1 1 d . . .
H54 H 0.2955 0.5450 0.2688 0.047 Uiso 1 1 calc R . .
C55 C 0.40112(19) 0.81154(16) 0.35522(19) 0.0550(8) Uani 1 1 d . . .
H55A H 0.3982 0.8442 0.3151 0.066 Uiso 1 1 calc R . .
H55B H 0.4540 0.8077 0.3823 0.066 Uiso 1 1 calc R . .
C56 C 0.35855(15) 0.84846(15) 0.39960(16) 0.0446(6) Uani 1 1 d . . .
C57 C 0.37287(14) 0.83040(15) 0.46941(15) 0.0425(6) Uani 1 1 d . . .
C58 C 0.33444(15) 0.86491(17) 0.51081(15) 0.0473(7) Uani 1 1 d . . .
C59 C 0.28198(18) 0.9193(2) 0.47996(18) 0.0607(9) Uani 1 1 d . . .
H59 H 0.2554 0.9440 0.5069 0.073 Uiso 1 1 calc R . .
C60 C 0.26774(18) 0.9382(2) 0.41173(19) 0.0652(9) Uani 1 1 d . . .
H60 H 0.2321 0.9757 0.3920 0.078 Uiso 1 1 calc R . .
C61 C 0.30546(17) 0.90227(18) 0.37209(17) 0.0545(7) Uani 1 1 d . . .
H61 H 0.2947 0.9148 0.3247 0.065 Uiso 1 1 calc R . .
C62 C 0.34826(18) 0.8418(2) 0.58497(16) 0.0586(8) Uani 1 1 d . . .
H62A H 0.3311 0.8821 0.6101 0.070 Uiso 1 1 calc R . .
H62B H 0.4022 0.8352 0.6066 0.070 Uiso 1 1 calc R . .
C63 C 0.53799(13) 0.67752(17) 0.40360(13) 0.0411(6) Uani 1 1 d . . .
H63A H 0.5383 0.7189 0.3712 0.049 Uiso 1 1 calc R . .
H63B H 0.5470 0.6297 0.3827 0.049 Uiso 1 1 calc R . .
C64 C 0.59611(13) 0.69021(16) 0.47146(13) 0.0412(6) Uani 1 1 d . . .
H64A H 0.5785 0.7272 0.4995 0.049 Uiso 1 1 calc R . .
H64B H 0.6076 0.6427 0.4976 0.049 Uiso 1 1 calc R . .
C65 C 0.71598(12) 0.74644(13) 0.50903(12) 0.0313(5) Uani 1 1 d . . .
C66 C 0.77236(13) 0.78253(15) 0.49162(12) 0.0365(5) Uani 1 1 d . . .
H66 H 0.7714 0.7853 0.4447 0.044 Uiso 1 1 calc R . .
C67 C 0.83039(13) 0.81476(15) 0.54164(12) 0.0352(5) Uani 1 1 d . . .
H67 H 0.8688 0.8393 0.5284 0.042 Uiso 1 1 calc R . .
C68 C 0.83397(11) 0.81219(11) 0.61087(11) 0.0256(4) Uani 1 1 d . . .
C69 C 0.77795(14) 0.77324(15) 0.62752(12) 0.0387(6) Uani 1 1 d . . .
H69 H 0.7795 0.7689 0.6745 0.046 Uiso 1 1 calc R . .
C70 C 0.71945(15) 0.74020(16) 0.57733(13) 0.0432(6) Uani 1 1 d . . .
H70 H 0.6821 0.7135 0.5903 0.052 Uiso 1 1 calc R . .
O1C O 1.07382(12) 0.75006(16) 0.84322(10) 0.0647(7) Uani 1 1 d . . .
H1C H 1.0823 0.7560 0.8052 0.097 Uiso 1 1 calc R . .
C1C C 1.1428(2) 0.7485(2) 0.89742(16) 0.0655(10) Uani 1 1 d . . .
H1C1 H 1.1691 0.7015 0.8936 0.079 Uiso 1 1 calc R . .
H1C2 H 1.1319 0.7475 0.9422 0.079 Uiso 1 1 calc R . .
C2C C 1.1936(2) 0.8136(3) 0.8974(2) 0.0846(14) Uani 1 1 d . . .
H2C1 H 1.2041 0.8159 0.8530 0.127 Uiso 1 1 calc R . .
H2C2 H 1.2401 0.8070 0.9344 0.127 Uiso 1 1 calc R . .
H2C3 H 1.1697 0.8603 0.9048 0.127 Uiso 1 1 calc R . .
Cl1A Cl 0.48380(10) 0.92346(13) 0.74080(8) 0.0926(5) Uani 0.67 1 d PDU A 1
Cl2A Cl 0.63052(10) 0.86291(14) 0.77946(13) 0.0977(7) Uani 0.67 1 d PDU A 1
Cl3A Cl 0.6029(3) 1.00034(15) 0.70741(14) 0.199(2) Uani 0.67 1 d PDU A 1
C1A C 0.5639(3) 0.9141(3) 0.7173(3) 0.0759(16) Uiso 0.67 1 d PD A 1
Cl1B Cl 0.5460(3) 0.8794(3) 0.6087(3) 0.1302(17) Uani 0.33 1 d PDU B 2
Cl2B Cl 0.6326(5) 0.8986(6) 0.7478(5) 0.195(4) Uani 0.33 1 d PDU B 2
Cl3B Cl 0.5133(5) 0.9930(5) 0.6998(4) 0.201(4) Uani 0.33 1 d PDU B 2
C1AA C 0.5783(7) 0.9418(8) 0.6750(5) 0.150(8) Uiso 0.33 1 d PD B 2
O1B O 0.5615(2) 0.8384(2) 0.5803(2) 0.0664(10) Uani 0.67 1 d PDU . .
C1B C 0.5997(4) 0.8957(4) 0.5517(4) 0.0920(18) Uani 0.67 1 d PDU B .
C2B C 0.5794(8) 0.9033(8) 0.4832(6) 0.087(3) Uani 0.33 1 d PDU . .
C2BA C 0.5531(7) 0.9497(7) 0.5112(8) 0.092(3) Uani 0.34 1 d PDU B .

loop_
_atom_site_aniso_label
_atom_site_aniso_U_11
_atom_site_aniso_U_22
_atom_site_aniso_U_33
_atom_site_aniso_U_23
_atom_site_aniso_U_13
_atom_site_aniso_U_12
O1 0.0223(8) 0.0840(14) 0.0353(9) 0.0075(9) 0.0075(7) 0.0086(9)
O2 0.0220(8) 0.0862(15) 0.0280(9) -0.0011(9) 0.0054(7) 0.0019(9)
O3 0.0236(8) 0.0744(13) 0.0320(9) -0.0157(8) 0.0056(7) -0.0096(8)
O4 0.0266(8) 0.0565(11) 0.0306(9) -0.0050(7) 0.0019(7) -0.0118(8)
O5 0.0327(9) 0.0566(12) 0.0384(10) -0.0031(8) 0.0071(7) -0.0089(8)
O6 0.0434(10) 0.0500(11) 0.0408(10) 0.0002(8) 0.0138(8) 0.0133(8)
N1 0.0198(8) 0.0228(8) 0.0313(9) 0.0029(7) 0.0049(7) -0.0001(6)
N2 0.0247(8) 0.0244(8) 0.0254(8) 0.0016(6) 0.0063(7) 0.0001(7)
N3 0.0236(8) 0.0324(9) 0.0240(9) 0.0019(7) 0.0017(7) 0.0028(7)
N4 0.0224(8) 0.0292(9) 0.0272(9) -0.0013(7) 0.0048(7) 0.0037(7)
C1 0.0230(9) 0.0237(9) 0.0236(9) 0.0009(7) 0.0039(7) -0.0003(8)
C2 0.0250(10) 0.0260(10) 0.0340(11) 0.0022(8) 0.0085(8) -0.0029(8)
C3 0.0220(10) 0.0297(10) 0.0343(11) 0.0023(8) 0.0093(8) 0.0003(8)
C4 0.0221(9) 0.0262(10) 0.0235(9) 0.0021(7) 0.0061(7) 0.0025(8)
C5 0.0242(10) 0.0254(10) 0.0277(10) 0.0020(8) 0.0073(8) 0.0026(8)
C6 0.0250(10) 0.0246(9) 0.0249(10) 0.0037(8) 0.0061(8) 0.0038(8)
C7 0.0288(11) 0.0283(10) 0.0319(11) -0.0021(8) 0.0091(9) -0.0007(8)
C8 0.0265(10) 0.0289(11) 0.0399(12) -0.0014(9) 0.0102(9) -0.0036(8)
C9 0.0240(10) 0.0263(10) 0.0304(11) 0.0050(8) 0.0081(8) 0.0015(8)
C10 0.0270(10) 0.0295(10) 0.0276(10) 0.0065(8) 0.0081(8) 0.0031(8)
C11 0.0235(10) 0.0327(11) 0.0243(10) 0.0054(8) 0.0087(8) 0.0038(8)
C12 0.0284(11) 0.0423(13) 0.0296(11) 0.0092(9) 0.0048(9) 0.0058(9)
C13 0.0310(12) 0.0468(13) 0.0280(11) 0.0027(10) 0.0004(9) -0.0018(10)
C14 0.0262(10) 0.0371(12) 0.0227(10) -0.0017(8) 0.0070(8) 0.0002(9)
C15 0.0281(11) 0.0346(11) 0.0289(11) -0.0045(9) 0.0071(9) 0.0004(9)
C16 0.0253(10) 0.0276(10) 0.0286(11) -0.0029(8) 0.0072(8) -0.0005(8)
C17 0.0271(11) 0.0375(12) 0.0373(12) -0.0026(9) 0.0101(9) 0.0039(9)
C18 0.0261(11) 0.0368(12) 0.0361(12) 0.0029(9) 0.0053(9) 0.0077(9)
C19 0.0216(9) 0.0257(10) 0.0287(10) 0.0019(8) 0.0042(8) 0.0005(8)
C20 0.0212(9) 0.0228(9) 0.0271(10) 0.0022(7) 0.0039(8) 0.0007(7)
C21 0.0385(12) 0.0317(11) 0.0346(12) -0.0005(9) 0.0182(10) 0.0029(9)
C22 0.0259(11) 0.0345(12) 0.0400(13) 0.0077(9) 0.0050(9) 0.0055(9)
C23 0.0370(12) 0.0337(12) 0.0382(13) 0.0120(10) 0.0126(10) 0.0053(10)
C24 0.0414(14) 0.0466(14) 0.0344(12) -0.0079(10) 0.0152(10) 0.0031(11)
C25 0.0327(12) 0.0410(13) 0.0335(12) -0.0048(10) 0.0045(9) -0.0036(10)
C26 0.0292(11) 0.0244(10) 0.0361(12) 0.0038(8) 0.0061(9) 0.0000(8)
C27 0.0252(10) 0.0292(10) 0.0301(11) 0.0017(8) 0.0073(8) -0.0022(8)
C28 0.0264(11) 0.0391(12) 0.0307(11) 0.0081(9) 0.0088(9) 0.0001(9)
C29 0.0268(11) 0.0480(14) 0.0299(11) 0.0091(10) 0.0063(9) 0.0024(10)
C30 0.0224(11) 0.0540(15) 0.0337(12) 0.0012(10) 0.0068(9) 0.0020(10)
C31 0.0282(12) 0.085(2) 0.0413(14) 0.0189(14) 0.0165(11) 0.0046(13)
C32 0.0311(12) 0.0678(18) 0.0353(13) 0.0184(12) 0.0120(10) 0.0043(12)
C33 0.0243(11) 0.0592(16) 0.0321(12) 0.0010(11) 0.0039(9) 0.0045(10)
C34 0.0244(11) 0.086(2) 0.0274(12) -0.0048(12) 0.0028(9) 0.0070(12)
C35 0.0231(11) 0.081(2) 0.0254(11) -0.0040(12) 0.0052(9) 0.0038(12)
C36 0.0355(13) 0.0751(19) 0.0268(12) -0.0140(12) 0.0025(10) 0.0057(13)
C37 0.0413(15) 0.092(2) 0.0282(13) -0.0133(14) 0.0017(11) 0.0209(16)
C38 0.0266(12) 0.106(3) 0.0336(14) -0.0091(15) 0.0066(10) 0.0022(15)
C39 0.0323(14) 0.094(2) 0.0366(14) 0.0029(15) 0.0099(11) -0.0033(15)
C40 0.0291(12) 0.083(2) 0.0284(12) 0.0040(12) 0.0084(10) -0.0011(13)
C41 0.0430(15) 0.075(2) 0.0397(15) 0.0178(14) 0.0107(12) -0.0023(14)
C42 0.0389(14) 0.0528(16) 0.0464(15) 0.0151(12) 0.0080(12) -0.0028(12)
C43 0.0298(12) 0.0426(13) 0.0452(14) 0.0102(11) 0.0011(10) -0.0018(10)
C44 0.0408(14) 0.0352(12) 0.0467(15) 0.0069(11) 0.0045(11) 0.0012(11)
C45 0.0532(17) 0.0431(15) 0.0558(18) 0.0001(13) 0.0021(14) -0.0069(13)
C46 0.0481(17) 0.0535(18) 0.080(2) 0.0067(16) 0.0084(16) -0.0173(14)
C47 0.0434(16) 0.0613(19) 0.069(2) 0.0162(16) 0.0146(15) -0.0120(14)
C48 0.0447(15) 0.0441(14) 0.0496(16) 0.0011(12) 0.0104(12) 0.0087(12)
C49 0.0280(11) 0.0410(12) 0.0314(11) -0.0028(9) 0.0081(9) -0.0008(9)
C50 0.0229(10) 0.0470(13) 0.0282(11) -0.0065(9) 0.0078(8) -0.0039(9)
C51 0.0357(12) 0.0423(13) 0.0402(13) -0.0012(10) 0.0204(11) -0.0048(10)
C52 0.0412(14) 0.0544(16) 0.0393(14) 0.0138(12) 0.0173(11) 0.0071(12)
C53 0.0299(12) 0.0709(18) 0.0269(12) 0.0043(11) 0.0046(9) -0.0036(12)
C54 0.0325(12) 0.0505(14) 0.0341(12) -0.0073(11) 0.0087(10) -0.0110(11)
C55 0.0619(19) 0.0419(15) 0.074(2) -0.0076(14) 0.0402(17) -0.0111(13)
C56 0.0408(14) 0.0396(13) 0.0527(16) -0.0072(11) 0.0124(12) -0.0033(11)
C57 0.0302(12) 0.0395(13) 0.0551(16) -0.0079(11) 0.0085(11) 0.0029(10)
C58 0.0349(13) 0.0537(16) 0.0476(15) -0.0179(12) 0.0032(11) 0.0052(12)
C59 0.0456(16) 0.067(2) 0.063(2) -0.0188(16) 0.0056(14) 0.0208(15)
C60 0.0477(17) 0.068(2) 0.066(2) -0.0081(17) -0.0044(15) 0.0246(16)
C61 0.0482(16) 0.0551(17) 0.0507(17) -0.0032(13) -0.0003(13) 0.0033(13)
C62 0.0519(17) 0.071(2) 0.0443(16) -0.0235(15) 0.0008(13) 0.0096(15)
C63 0.0233(11) 0.0608(16) 0.0382(13) -0.0140(12) 0.0074(10) -0.0053(11)
C64 0.0276(12) 0.0549(15) 0.0376(13) 0.0001(11) 0.0041(10) -0.0128(11)
C65 0.0234(10) 0.0367(12) 0.0297(11) -0.0025(9) 0.0015(8) -0.0027(9)
C66 0.0307(12) 0.0507(14) 0.0292(11) -0.0060(10) 0.0103(9) -0.0062(10)
C67 0.0253(11) 0.0481(14) 0.0340(12) -0.0057(10) 0.0115(9) -0.0075(10)
C68 0.0218(9) 0.0237(9) 0.0285(10) 0.0024(8) 0.0027(8) 0.0013(7)
C69 0.0377(13) 0.0478(14) 0.0253(11) 0.0067(10) 0.0010(9) -0.0149(11)
C70 0.0364(13) 0.0575(16) 0.0311(12) 0.0069(11) 0.0029(10) -0.0225(12)
O1C 0.0526(12) 0.1076(19) 0.0293(10) -0.0050(11) 0.0050(9) 0.0370(13)
C1C 0.060(2) 0.090(3) 0.0361(15) -0.0062(15) -0.0016(14) 0.0324(19)
C2C 0.062(2) 0.140(4) 0.062(2) 0.010(2) 0.0335(19) 0.019(3)
Cl1A 0.0881(11) 0.1263(15) 0.0561(8) 0.0030(9) 0.0097(8) 0.0305(10)
Cl2A 0.0536(8) 0.1256(17) 0.1186(17) -0.0464(14) 0.0324(10) -0.0135(9)
Cl3A 0.402(6) 0.1146(18) 0.1183(19) -0.0424(15) 0.138(3) -0.148(3)
Cl1B 0.122(4) 0.128(4) 0.136(4) 0.017(3) 0.032(3) -0.009(3)
Cl2B 0.186(8) 0.224(9) 0.172(7) 0.032(6) 0.047(6) 0.003(6)
Cl3B 0.187(7) 0.198(7) 0.187(7) -0.070(6) 0.007(5) 0.083(6)
O1B 0.068(2) 0.065(2) 0.070(2) -0.0222(18) 0.0271(18) 0.0012(18)
C1B 0.088(4) 0.071(3) 0.115(4) 0.009(3) 0.027(3) 0.003(3)
C2B 0.090(5) 0.079(5) 0.094(6) -0.012(5) 0.031(5) -0.004(5)
C2BA 0.084(5) 0.081(5) 0.105(6) 0.001(5) 0.017(5) 0.000(5)

loop_
_atom_type_symbol
_atom_type_description
_atom_type_scat_dispersion_real
_atom_type_scat_dispersion_imag
_atom_type_scat_source
C C 0.0033 0.0016 'International Tables Vol C Tables 4.2.6.8 and 6.1.1.4'
H H 0.0000 0.0000 'International Tables Vol C Tables 4.2.6.8 and 6.1.1.4'
N N 0.0061 0.0033 'International Tables Vol C Tables 4.2.6.8 and 6.1.1.4'
O O 0.0106 0.0060 'International Tables Vol C Tables 4.2.6.8 and 6.1.1.4'
Cl Cl 0.1484 0.1585 'International Tables Vol C Tables 4.2.6.8 and 6.1.1.4'

loop_
_geom_angle_atom_site_label_1
_geom_angle_atom_site_label_2
_geom_angle_atom_site_label_3
_geom_angle
C30 O1 C33 117.17(19)
C35 O2 C34 112.05(18)
C50 O3 C63 114.89(18)
C65 O4 C64 117.25(19)
C43 O5 H5O 109.5
C57 O6 H6O 109.5
C4 N1 C1 110.82(17)
C4 N1 H1N 124.6
C1 N1 H1N 124.6
C6 N2 C9 110.29(18)
C6 N2 H2N 124.9
C9 N2 H2N 124.9
C14 N3 C11 111.36(18)
C14 N3 H3N 124.3
C11 N3 H3N 124.3
C19 N4 C16 110.14(18)
C19 N4 H4N 124.9
C16 N4 H4N 124.9
C2 C1 N1 106.97(18)
C2 C1 C20 131.39(19)
N1 C1 C20 121.58(18)
C1 C2 C3 107.62(19)
C1 C2 H2 126.2
C3 C2 H2 126.2
C4 C3 C2 108.16(19)
C4 C3 H3 125.9
C2 C3 H3 125.9
C3 C4 N1 106.44(18)
C3 C4 C5 131.50(19)
N1 C4 C5 122.06(18)
C6 C5 C4 110.40(17)
C6 C5 C21 109.05(18)
C4 C5 C21 109.91(17)
C6 C5 C22 110.64(18)
C4 C5 C22 108.87(18)
C21 C5 C22 107.93(18)
C7 C6 N2 106.99(18)
C7 C6 C5 130.8(2)
N2 C6 C5 122.25(18)
C6 C7 C8 107.8(2)
C6 C7 H7 126.1
C8 C7 H7 126.1
C9 C8 C7 107.9(2)
C9 C8 H8 126.0
C7 C8 H8 126.0
C8 C9 N2 107.03(19)
C8 C9 C10 129.9(2)
N2 C9 C10 123.12(19)
C11 C10 C9 110.76(18)
C11 C10 C27 108.09(17)
C9 C10 C27 109.69(17)
C11 C10 C23 109.22(18)
C9 C10 C23 107.71(18)
C27 C10 C23 111.39(18)
C12 C11 N3 106.2(2)
C12 C11 C10 131.8(2)
N3 C11 C10 121.83(18)
C11 C12 C13 108.1(2)
C11 C12 H12 125.9
C13 C12 H12 125.9
C14 C13 C12 107.7(2)
C14 C13 H13 126.1
C12 C13 H13 126.1
N3 C14 C13 106.6(2)
N3 C14 C15 120.88(19)
C13 C14 C15 132.5(2)
C16 C15 C14 109.63(18)
C16 C15 C24 109.65(19)
C14 C15 C24 109.1(2)
C16 C15 C25 110.83(19)
C14 C15 C25 109.40(19)
C24 C15 C25 108.1(2)
C17 C16 N4 106.94(19)
C17 C16 C15 131.2(2)
N4 C16 C15 121.76(19)
C16 C17 C18 108.0(2)
C16 C17 H17 126.0
C18 C17 H17 126.0
C19 C18 C17 108.1(2)
C19 C18 H18 125.9
C17 C18 H18 125.9
C18 C19 N4 106.82(19)
C18 C19 C20 129.75(19)
N4 C19 C20 123.39(18)
C1 C20 C19 111.00(17)
C1 C20 C68 108.56(17)
C19 C20 C68 110.96(17)
C1 C20 C26 107.97(17)
C19 C20 C26 107.94(17)
C68 C20 C26 110.37(17)
C5 C21 H21A 109.5
C5 C21 H21B 109.5
H21A C21 H21B 109.5
C5 C21 H21C 109.5
H21A C21 H21C 109.5
H21B C21 H21C 109.5
C5 C22 H22A 109.5
C5 C22 H22B 109.5
H22A C22 H22B 109.5
C5 C22 H22C 109.5
H22A C22 H22C 109.5
H22B C22 H22C 109.5
C10 C23 H23A 109.5
C10 C23 H23B 109.5
H23A C23 H23B 109.5
C10 C23 H23C 109.5
H23A C23 H23C 109.5
H23B C23 H23C 109.5
C15 C24 H24A 109.5
C15 C24 H24B 109.5
H24A C24 H24B 109.5
C15 C24 H24C 109.5
H24A C24 H24C 109.5
H24B C24 H24C 109.5
C15 C25 H25A 109.5
C15 C25 H25B 109.5
H25A C25 H25B 109.5
C15 C25 H25C 109.5
H25A C25 H25C 109.5
H25B C25 H25C 109.5
C20 C26 H26A 109.5
C20 C26 H26B 109.5
H26A C26 H26B 109.5
C20 C26 H26C 109.5
H26A C26 H26C 109.5
H26B C26 H26C 109.5
C28 C27 C32 117.2(2)
C28 C27 C10 120.91(19)
C32 C27 C10 121.7(2)
C27 C28 C29 122.2(2)
C27 C28 H28 118.9
C29 C28 H28 118.9
C30 C29 C28 119.4(2)
C30 C29 H29 120.3
C28 C29 H29 120.3
O1 C30 C29 124.2(2)
O1 C30 C31 116.3(2)
C29 C30 C31 119.5(2)
C32 C31 C30 120.3(2)
C32 C31 H31 119.8
C30 C31 H31 119.8
C31 C32 C27 121.3(2)
C31 C32 H32 119.3
C27 C32 H32 119.3
O1 C33 C34 105.4(2)
O1 C33 H33A 110.7
C34 C33 H33A 110.7
O1 C33 H33B 110.7
C34 C33 H33B 110.7
H33A C33 H33B 108.8
O2 C34 C33 106.3(2)
O2 C34 H34A 110.5
C33 C34 H34A 110.5
O2 C34 H34B 110.5
C33 C34 H34B 110.5
H34A C34 H34B 108.7
C36 C35 C40 123.3(2)
C36 C35 O2 118.4(3)
C40 C35 O2 118.3(3)
C35 C36 C37 117.0(3)
C35 C36 C62 122.2(3)
C37 C36 C62 120.8(3)
C38 C37 C36 120.8(3)
C38 C37 H37 119.6
C36 C37 H37 119.6
C39 C38 C37 121.1(3)
C39 C38 H38 119.4
C37 C38 H38 119.4
C38 C39 C40 120.4(3)
C38 C39 H39 119.8
C40 C39 H39 119.8
C35 C40 C39 117.2(3)
C35 C40 C41 123.0(2)
C39 C40 C41 119.5(3)
C40 C41 C42 110.6(2)
C40 C41 H41A 109.5
C42 C41 H41A 109.5
C40 C41 H41B 109.5
C42 C41 H41B 109.5
H41A C41 H41B 108.1
C47 C42 C43 118.4(3)
C47 C42 C41 120.1(3)
C43 C42 C41 121.3(3)
O5 C43 C44 119.5(2)
O5 C43 C42 119.2(3)
C44 C43 C42 121.2(3)
C43 C44 C45 118.0(3)
C43 C44 C48 121.7(2)
C45 C44 C48 120.3(3)
C46 C45 C44 121.6(3)
C46 C45 H45 119.2
C44 C45 H45 119.2
C47 C46 C45 119.2(3)
C47 C46 H46 120.4
C45 C46 H46 120.4
C46 C47 C42 121.5(3)
C46 C47 H47 119.2
C42 C47 H47 119.2
C49 C48 C44 110.8(2)
C49 C48 H48A 109.5
C44 C48 H48A 109.5
C49 C48 H48B 109.5
C44 C48 H48B 109.5
H48A C48 H48B 108.1
C50 C49 C54 116.9(2)
C50 C49 C48 122.2(2)
C54 C49 C48 120.8(2)
C49 C50 C51 123.0(2)
C49 C50 O3 118.3(2)
C51 C50 O3 118.6(2)
C52 C51 C50 117.5(2)
C52 C51 C55 120.2(3)
C50 C51 C55 122.2(3)
C53 C52 C51 120.7(3)
C53 C52 H52 119.6
C51 C52 H52 119.6
C54 C53 C52 120.6(2)
C54 C53 H53 119.7
C52 C53 H53 119.7
C53 C54 C49 121.1(2)
C53 C54 H54 119.5
C49 C54 H54 119.5
C51 C55 C56 114.1(2)
C51 C55 H55A 108.7
C56 C55 H55A 108.7
C51 C55 H55B 108.7
C56 C55 H55B 108.7
H55A C55 H55B 107.6
C61 C56 C57 118.1(3)
C61 C56 C55 120.5(3)
C57 C56 C55 121.4(3)
O6 C57 C56 119.9(2)
O6 C57 C58 118.4(3)
C56 C57 C58 121.7(3)
C59 C58 C57 117.3(3)
C59 C58 C62 122.0(3)
C57 C58 C62 120.7(3)
C60 C59 C58 121.7(3)
C60 C59 H59 119.1
C58 C59 H59 119.1
C59 C60 C61 119.6(3)
C59 C60 H60 120.2
C61 C60 H60 120.2
C60 C61 C56 121.6(3)
C60 C61 H61 119.2
C56 C61 H61 119.2
C58 C62 C36 112.0(2)
C58 C62 H62A 109.2
C36 C62 H62A 109.2
C58 C62 H62B 109.2
C36 C62 H62B 109.2
H62A C62 H62B 107.9
O3 C63 C64 105.5(2)
O3 C63 H63A 110.6
C64 C63 H63A 110.6
O3 C63 H63B 110.6
C64 C63 H63B 110.6
H63A C63 H63B 108.8
O4 C64 C63 106.4(2)
O4 C64 H64A 110.4
C63 C64 H64A 110.4
O4 C64 H64B 110.4
C63 C64 H64B 110.4
H64A C64 H64B 108.6
O4 C65 C70 124.4(2)
O4 C65 C66 116.5(2)
C70 C65 C66 119.1(2)
C65 C66 C67 120.7(2)
C65 C66 H66 119.6
C67 C66 H66 119.6
C66 C67 C68 121.6(2)
C66 C67 H67 119.2
C68 C67 H67 119.2
C69 C68 C67 116.7(2)
C69 C68 C20 123.09(19)
C67 C68 C20 120.13(19)
C68 C69 C70 122.0(2)
C68 C69 H69 119.0
C70 C69 H69 119.0
C65 C70 C69 119.8(2)
C65 C70 H70 120.1
C69 C70 H70 120.1
C1C O1C H1C 109.5
O1C C1C C2C 114.7(3)
O1C C1C H1C1 108.6
C2C C1C H1C1 108.6
O1C C1C H1C2 108.6
C2C C1C H1C2 108.6
H1C1 C1C H1C2 107.6
C1C C2C H2C1 109.5
C1C C2C H2C2 109.5
H2C1 C2C H2C2 109.5
C1C C2C H2C3 109.5
H2C1 C2C H2C3 109.5
H2C2 C2C H2C3 109.5
Cl1A C1A Cl3A 112.4(3)
Cl1A C1A Cl2A 110.7(3)
Cl3A C1A Cl2A 107.7(3)
Cl2B C1AA Cl1B 111.7(8)
Cl2B C1AA Cl3B 106.4(8)
Cl1B C1AA Cl3B 117.0(8)
C2B C1B O1B 117.4(8)
C2BA C1B O1B 114.6(8)

loop_
_geom_bond_atom_site_label_1
_geom_bond_atom_site_label_2
_geom_bond_distance
O1 C30 1.374(3)
O1 C33 1.414(3)
O2 C35 1.401(3)
O2 C34 1.435(3)
O3 C50 1.396(3)
O3 C63 1.437(3)
O4 C65 1.371(3)
O4 C64 1.422(3)
O5 C43 1.374(3)
O5 H5O 0.8400
O6 C57 1.364(3)
O6 H6O 0.8400
N1 C4 1.376(3)
N1 C1 1.377(3)
N1 H1N 0.8800
N2 C6 1.375(3)
N2 C9 1.378(3)
N2 H2N 0.8800
N3 C14 1.365(3)
N3 C11 1.374(3)
N3 H3N 0.8800
N4 C19 1.376(3)
N4 C16 1.381(3)
N4 H4N 0.8800
C1 C2 1.368(3)
C1 C20 1.517(3)
C2 C3 1.425(3)
C2 H2 0.9500
C3 C4 1.372(3)
C3 H3 0.9500
C4 C5 1.515(3)
C5 C6 1.514(3)
C5 C21 1.535(3)
C5 C22 1.537(3)
C6 C7 1.374(3)
C7 C8 1.418(3)
C7 H7 0.9500
C8 C9 1.370(3)
C8 H8 0.9500
C9 C10 1.517(3)
C10 C11 1.514(3)
C10 C27 1.544(3)
C10 C23 1.547(3)
C11 C12 1.372(3)
C12 C13 1.417(4)
C12 H12 0.9500
C13 C14 1.375(3)
C13 H13 0.9500
C14 C15 1.520(3)
C15 C16 1.508(3)
C15 C24 1.536(3)
C15 C25 1.541(3)
C16 C17 1.371(3)
C17 C18 1.410(3)
C17 H17 0.9500
C18 C19 1.374(3)
C18 H18 0.9500
C19 C20 1.522(3)
C20 C68 1.542(3)
C20 C26 1.548(3)
C21 H21A 0.9800
C21 H21B 0.9800
C21 H21C 0.9800
C22 H22A 0.9800
C22 H22B 0.9800
C22 H22C 0.9800
C23 H23A 0.9800
C23 H23B 0.9800
C23 H23C 0.9800
C24 H24A 0.9800
C24 H24B 0.9800
C24 H24C 0.9800
C25 H25A 0.9800
C25 H25B 0.9800
C25 H25C 0.9800
C26 H26A 0.9800
C26 H26B 0.9800
C26 H26C 0.9800
C27 C28 1.382(3)
C27 C32 1.394(3)
C28 C29 1.389(3)
C28 H28 0.9500
C29 C30 1.377(3)
C29 H29 0.9500
C30 C31 1.387(4)
C31 C32 1.378(4)
C31 H31 0.9500
C32 H32 0.9500
C33 C34 1.506(3)
C33 H33A 0.9900
C33 H33B 0.9900
C34 H34A 0.9900
C34 H34B 0.9900
C35 C36 1.382(4)
C35 C40 1.395(4)
C36 C37 1.404(4)
C36 C62 1.518(5)
C37 C38 1.373(5)
C37 H37 0.9500
C38 C39 1.366(5)
C38 H38 0.9500
C39 C40 1.403(4)
C39 H39 0.9500
C40 C41 1.510(5)
C41 C42 1.512(4)
C41 H41A 0.9900
C41 H41B 0.9900
C42 C47 1.384(4)
C42 C43 1.397(4)
C43 C44 1.387(4)
C44 C45 1.394(4)
C44 C48 1.519(4)
C45 C46 1.376(5)
C45 H45 0.9500
C46 C47 1.370(5)
C46 H46 0.9500
C47 H47 0.9500
C48 C49 1.508(4)
C48 H48A 0.9900
C48 H48B 0.9900
C49 C50 1.390(3)
C49 C54 1.396(3)
C50 C51 1.394(4)
C51 C52 1.388(4)
C51 C55 1.519(4)
C52 C53 1.376(4)
C52 H52 0.9500
C53 C54 1.374(4)
C53 H53 0.9500
C54 H54 0.9500
C55 C56 1.522(4)
C55 H55A 0.9900
C55 H55B 0.9900
C56 C61 1.381(4)
C56 C57 1.401(4)
C57 C58 1.403(4)
C58 C59 1.396(4)
C58 C62 1.509(5)
C59 C60 1.374(5)
C59 H59 0.9500
C60 C61 1.379(5)
C60 H60 0.9500
C61 H61 0.9500
C62 H62A 0.9900
C62 H62B 0.9900
C63 C64 1.505(3)
C63 H63A 0.9900
C63 H63B 0.9900
C64 H64A 0.9900
C64 H64B 0.9900
C65 C70 1.374(3)
C65 C66 1.375(3)
C66 C67 1.382(3)
C66 H66 0.9500
C67 C68 1.389(3)
C67 H67 0.9500
C68 C69 1.387(3)
C69 C70 1.394(3)
C69 H69 0.9500
C70 H70 0.9500
O1C C1C 1.437(4)
O1C H1C 0.8400
C1C C2C 1.505(6)
C1C H1C1 0.9900
C1C H1C2 0.9900
C2C H2C1 0.9800
C2C H2C2 0.9800
C2C H2C3 0.9800
Cl1A C1A 1.721(5)
Cl2A C1A 1.754(5)
Cl3A C1A 1.742(5)
Cl1B O1B 1.025(6)
Cl1B C1AA 1.715(8)
Cl1B C1B 1.773(10)
Cl2B C1AA 1.715(8)
Cl3B C1AA 1.720(8)
O1B C1B 1.466(9)
C1B C2B 1.338(13)
C1B C2BA 1.397(12)
C2B C2BA 1.193(19)

loop_
_geom_hbond_atom_site_label_D
_geom_hbond_atom_site_label_H
_geom_hbond_atom_site_label_A
_geom_hbond_distance_DH
_geom_hbond_distance_HA
_geom_hbond_distance_DA
_geom_hbond_angle_DHA
O5 H5O O2 0.84 2.11 2.944(3) 172
O6 H6O O2 0.84 2.28 2.835(3) 123
N2 H2N O1C 0.88 2.61 3.422(3) 154
N4 H4N O1C 0.88 2.19 3.039(3) 163

loop_
_geom_torsion_atom_site_label_1
_geom_torsion_atom_site_label_2
_geom_torsion_atom_site_label_3
_geom_torsion_atom_site_label_4
_geom_torsion
C4 N1 C1 C2 0.3(2)
C4 N1 C1 C20 -177.15(18)
N1 C1 C2 C3 -0.1(2)
C20 C1 C2 C3 176.9(2)
C1 C2 C3 C4 0.0(3)
C2 C3 C4 N1 0.2(2)
C2 C3 C4 C5 -179.0(2)
C1 N1 C4 C3 -0.3(2)
C1 N1 C4 C5 178.97(18)
C3 C4 C5 C6 157.5(2)
N1 C4 C5 C6 -21.6(3)
C3 C4 C5 C21 -82.2(3)
N1 C4 C5 C21 98.7(2)
C3 C4 C5 C22 35.8(3)
N1 C4 C5 C22 -143.2(2)
C9 N2 C6 C7 0.1(2)
C9 N2 C6 C5 179.60(18)
C4 C5 C6 C7 121.3(2)
C21 C5 C6 C7 0.4(3)
C22 C5 C6 C7 -118.2(3)
C4 C5 C6 N2 -58.1(2)
C21 C5 C6 N2 -178.94(18)
C22 C5 C6 N2 62.5(3)
N2 C6 C7 C8 -0.4(2)
C5 C6 C7 C8 -179.8(2)
C6 C7 C8 C9 0.6(3)
C7 C8 C9 N2 -0.5(2)
C7 C8 C9 C10 179.3(2)
C6 N2 C9 C8 0.2(2)
C6 N2 C9 C10 -179.61(18)
C8 C9 C10 C11 -177.5(2)
N2 C9 C10 C11 2.2(3)
C8 C9 C10 C27 -58.3(3)
N2 C9 C10 C27 121.5(2)
C8 C9 C10 C23 63.1(3)
N2 C9 C10 C23 -117.1(2)
C14 N3 C11 C12 -0.1(2)
C14 N3 C11 C10 -176.65(19)
C9 C10 C11 C12 -95.1(3)
C27 C10 C11 C12 144.7(2)
C23 C10 C11 C12 23.4(3)
C9 C10 C11 N3 80.5(2)
C27 C10 C11 N3 -39.6(3)
C23 C10 C11 N3 -160.99(19)
N3 C11 C12 C13 0.4(3)
C10 C11 C12 C13 176.5(2)
C11 C12 C13 C14 -0.6(3)
C11 N3 C14 C13 -0.3(3)
C11 N3 C14 C15 -178.21(19)
C12 C13 C14 N3 0.5(3)
C12 C13 C14 C15 178.1(2)
N3 C14 C15 C16 -24.9(3)
C13 C14 C15 C16 157.8(2)
N3 C14 C15 C24 95.2(2)
C13 C14 C15 C24 -82.1(3)
N3 C14 C15 C25 -146.7(2)
C13 C14 C15 C25 36.1(3)
C19 N4 C16 C17 -0.4(2)
C19 N4 C16 C15 176.38(19)
C14 C15 C16 C17 115.5(3)
C24 C15 C16 C17 -4.3(3)
C25 C15 C16 C17 -123.6(3)
C14 C15 C16 N4 -60.3(3)
C24 C15 C16 N4 179.8(2)
C25 C15 C16 N4 60.5(3)
N4 C16 C17 C18 -0.3(3)
C15 C16 C17 C18 -176.6(2)
C16 C17 C18 C19 0.8(3)
C17 C18 C19 N4 -1.0(3)
C17 C18 C19 C20 -178.6(2)
C16 N4 C19 C18 0.9(2)
C16 N4 C19 C20 178.61(18)
C2 C1 C20 C19 -100.8(3)
N1 C1 C20 C19 75.9(2)
C2 C1 C20 C68 137.0(2)
N1 C1 C20 C68 -46.3(3)
C2 C1 C20 C26 17.3(3)
N1 C1 C20 C26 -165.96(19)
C18 C19 C20 C1 -170.4(2)
N4 C19 C20 C1 12.4(3)
C18 C19 C20 C68 -49.6(3)
N4 C19 C20 C68 133.2(2)
C18 C19 C20 C26 71.5(3)
N4 C19 C20 C26 -105.7(2)
C11 C10 C27 C28 88.0(2)
C9 C10 C27 C28 -32.8(3)
C23 C10 C27 C28 -152.0(2)
C11 C10 C27 C32 -86.6(3)
C9 C10 C27 C32 152.5(2)
C23 C10 C27 C32 33.4(3)
C32 C27 C28 C29 0.0(4)
C10 C27 C28 C29 -174.9(2)
C27 C28 C29 C30 -0.3(4)
C33 O1 C30 C29 15.9(4)
C33 O1 C30 C31 -164.2(3)
C28 C29 C30 O1 179.9(2)
C28 C29 C30 C31 0.0(4)
O1 C30 C31 C32 -179.2(3)
C29 C30 C31 C32 0.8(5)
C30 C31 C32 C27 -1.2(5)
C28 C27 C32 C31 0.8(4)
C10 C27 C32 C31 175.6(3)
C30 O1 C33 C34 174.8(2)
C35 O2 C34 C33 170.7(3)
O1 C33 C34 O2 -163.7(2)
C34 O2 C35 C36 100.1(3)
C34 O2 C35 C40 -81.9(3)
C40 C35 C36 C37 3.8(4)
O2 C35 C36 C37 -178.2(2)
C40 C35 C36 C62 -174.1(2)
O2 C35 C36 C62 3.9(4)
C35 C36 C37 C38 -0.3(4)
C62 C36 C37 C38 177.6(3)
C36 C37 C38 C39 -2.0(4)
C37 C38 C39 C40 0.9(4)
C36 C35 C40 C39 -4.9(4)
O2 C35 C40 C39 177.2(2)
C36 C35 C40 C41 170.3(3)
O2 C35 C40 C41 -7.6(4)
C38 C39 C40 C35 2.4(4)
C38 C39 C40 C41 -173.0(3)
C35 C40 C41 C42 -99.4(3)
C39 C40 C41 C42 75.7(3)
C40 C41 C42 C47 -89.2(3)
C40 C41 C42 C43 86.9(3)
C47 C42 C43 O5 -178.9(3)
C41 C42 C43 O5 5.0(4)
C47 C42 C43 C44 -0.2(4)
C41 C42 C43 C44 -176.4(3)
O5 C43 C44 C45 -179.8(2)
C42 C43 C44 C45 1.6(4)
O5 C43 C44 C48 -3.2(4)
C42 C43 C44 C48 178.1(2)
C43 C44 C45 C46 -1.7(4)
C48 C44 C45 C46 -178.3(3)
C44 C45 C46 C47 0.4(5)
C45 C46 C47 C42 1.1(5)
C43 C42 C47 C46 -1.2(5)
C41 C42 C47 C46 175.0(3)
C43 C44 C48 C49 -89.7(3)
C45 C44 C48 C49 86.8(3)
C44 C48 C49 C50 96.0(3)
C44 C48 C49 C54 -79.6(3)
C54 C49 C50 C51 4.7(4)
C48 C49 C50 C51 -171.0(2)
C54 C49 C50 O3 -178.6(2)
C48 C49 C50 O3 5.7(3)
C63 O3 C50 C49 94.9(3)
C63 O3 C50 C51 -88.3(3)
C49 C50 C51 C52 -4.3(4)
O3 C50 C51 C52 179.0(2)
C49 C50 C51 C55 174.3(2)
O3 C50 C51 C55 -2.4(3)
C50 C51 C52 C53 1.0(4)
C55 C51 C52 C53 -177.7(2)
C51 C52 C53 C54 1.8(4)
C52 C53 C54 C49 -1.4(4)
C50 C49 C54 C53 -1.8(4)
C48 C49 C54 C53 174.0(2)
C52 C51 C55 C56 81.3(3)
C50 C51 C55 C56 -97.3(3)
C51 C55 C56 C61 -100.8(3)
C51 C55 C56 C57 80.6(4)
C61 C56 C57 O6 -177.5(3)
C55 C56 C57 O6 1.2(4)
C61 C56 C57 C58 0.6(4)
C55 C56 C57 C58 179.2(3)
O6 C57 C58 C59 176.9(3)
C56 C57 C58 C59 -1.2(4)
O6 C57 C58 C62 -4.9(4)
C56 C57 C58 C62 177.0(3)
C57 C58 C59 C60 0.6(5)
C62 C58 C59 C60 -177.6(3)
C58 C59 C60 C61 0.6(6)
C59 C60 C61 C56 -1.2(5)
C57 C56 C61 C60 0.6(5)
C55 C56 C61 C60 -178.0(3)
C59 C58 C62 C36 99.5(3)
C57 C58 C62 C36 -78.6(3)
C35 C36 C62 C58 103.4(3)
C37 C36 C62 C58 -74.3(3)
C50 O3 C63 C64 175.9(2)
C65 O4 C64 C63 168.4(2)
O3 C63 C64 O4 -160.7(2)
C64 O4 C65 C70 10.2(4)
C64 O4 C65 C66 -170.9(2)
O4 C65 C66 C67 178.6(2)
C70 C65 C66 C67 -2.5(4)
C65 C66 C67 C68 -0.2(4)
C66 C67 C68 C69 2.4(4)
C66 C67 C68 C20 179.2(2)
C1 C20 C68 C69 102.4(2)
C19 C20 C68 C69 -19.9(3)
C26 C20 C68 C69 -139.5(2)
C1 C20 C68 C67 -74.2(2)
C19 C20 C68 C67 163.5(2)
C26 C20 C68 C67 43.9(3)
C67 C68 C69 C70 -2.0(4)
C20 C68 C69 C70 -178.7(2)
O4 C65 C70 C69 -178.3(3)
C66 C65 C70 C69 2.9(4)
C68 C69 C70 C65 -0.6(4)
